data_7104332
loop_
_publ_author_name
'Barboiu, Mihail'
'Dumitru, Florina'
'Legrand, Yves-Marie'
'Petit, Eddy'
'van der Lee, Arie'

_publ_section_title
;
 Self-sorting of equilibrating metallosupramolecular DCLs via
 constitutional crystallization.
;
_journal_issue 16
_journal_name_full 'Chemical communications (Cambridge, England)'
_journal_page_first 2192
_journal_page_last 2194
_journal_paper_doi 10.1039/b900155g
_journal_volume 34
_journal_year 2009
_chemical_formula_moiety 'C57 H45 N9 Pb, 2(C F3 O3 S)'
_chemical_formula_sum 'C59 H45 F6 N9 O6 Pb S2'
_chemical_formula_weight 1361.38
_space_group_IT_number 15
_symmetry_cell_setting monoclinic
_symmetry_space_group_name_Hall '-C 2yc'
_symmetry_space_group_name_H-M 'C 1 2/c 1'
_atom_sites_solution_hydrogens geom
_atom_sites_solution_primary direct
_cell_angle_alpha 90
_cell_angle_beta 103.488(4)
_cell_angle_gamma 90
_cell_formula_units_Z 4
_cell_length_a 21.72580(13)
_cell_length_b 10.8837(5)
_cell_length_c 23.8728(6)
_cell_measurement_reflns_used 31170
_cell_measurement_temperature 173
_cell_measurement_theta_max 32.4305
_cell_measurement_theta_min 2.5869
_cell_volume 5489.2(3)
_computing_cell_refinement
;
CrysAlis RED, Oxford Diffraction Ltd.,
Version 1.171.32.15 (release 10-01-2008 CrysAlis171 .NET)
(compiled Jan 10 2008,16:37:18)
;
_computing_data_collection
;
CrysAlis CCD, Oxford Diffraction Ltd.,
Version 1.171.32.15 (release 10-01-2008 CrysAlis171 .NET)
(compiled Jan 10 2008,16:37:18)
;
_computing_data_reduction
;
CrysAlis RED, Oxford Diffraction Ltd.,
Version 1.171.32.15 (release 10-01-2008 CrysAlis171 .NET)
(compiled Jan 10 2008,16:37:18)
;
_computing_molecular_graphics 'CAMERON (Watkin et al., 1996)'
_computing_publication_material 'CRYSTALS (Betteridge et al., 2003)'
_computing_structure_refinement 'CRYSTALS (Betteridge et al., 2003)'
_computing_structure_solution 'Superflip (Palatinus & Chapuis, 2007)'
_diffrn_ambient_temperature 173
_diffrn_detector_area_resol_mean 8.4205
_diffrn_measured_fraction_theta_full 0.999
_diffrn_measured_fraction_theta_max 0.913
_diffrn_measurement_details
;
1 omega -54.00 61.00 1.0000 25.0000
omega____ theta____ kappa____ phi______ omega'___ theta'___ frames
- 30.0000 -79.0000 0.0000 0.0000 0.0000 115

2 omega -54.00 61.00 1.0000 25.0000
omega____ theta____ kappa____ phi______ omega'___ theta'___ frames
- 30.0000 -79.0000 90.0000 0.0000 0.0000 115

3 omega -54.00 61.00 1.0000 25.0000
omega____ theta____ kappa____ phi______ omega'___ theta'___ frames
- 30.0000 -79.0000 180.0000 0.0000 0.0000 115

4 omega -54.00 61.00 1.0000 25.0000
omega____ theta____ kappa____ phi______ omega'___ theta'___ frames
- 30.0000 -79.0000 270.0000 0.0000 0.0000 115

5 omega -111.00 10.00 1.0000 25.0000
omega____ theta____ kappa____ phi______ omega'___ theta'___ frames
- -25.0000 -80.0000 100.0000 0.0000 0.0000 121

6 omega -116.00 71.00 1.0000 25.0000
omega____ theta____ kappa____ phi______ omega'___ theta'___ frames
- -25.0000 -10.0000 180.0000 0.0000 0.0000 187

7 omega -110.00 12.00 1.0000 25.0000
omega____ theta____ kappa____ phi______ omega'___ theta'___ frames
- -25.0000 -80.0000 0.0000 0.0000 0.0000 122

;
_diffrn_measurement_device 'Oxford Diffraction XCALIBUR'
_diffrn_measurement_device_type Area
_diffrn_measurement_method \w
_diffrn_orient_matrix_UB_11 -0.0202412809
_diffrn_orient_matrix_UB_12 0.0089249008
_diffrn_orient_matrix_UB_13 0.0190394915
_diffrn_orient_matrix_UB_21 -0.0144649921
_diffrn_orient_matrix_UB_22 -0.0577062239
_diffrn_orient_matrix_UB_23 -0.0083049471
_diffrn_orient_matrix_UB_31 0.0225322014
_diffrn_orient_matrix_UB_32 -0.0289594615
_diffrn_orient_matrix_UB_33 0.0224178998
_diffrn_radiation_monochromator graphite
_diffrn_radiation_source 'Enhance (Mo) X-ray Source'
_diffrn_radiation_type 'Mo K\a'
_diffrn_radiation_wavelength 0.71073
_diffrn_reflns_av_R_equivalents 0.025
_diffrn_reflns_limit_h_max 32
_diffrn_reflns_limit_h_min -30
_diffrn_reflns_limit_k_max 15
_diffrn_reflns_limit_k_min -16
_diffrn_reflns_limit_l_max 34
_diffrn_reflns_limit_l_min -36
_diffrn_reflns_number 53652
_diffrn_reflns_theta_full 30.205
_diffrn_reflns_theta_max 32.479
_diffrn_reflns_theta_min 2.593
_diffrn_standards_number 0
_exptl_absorpt_coefficient_mu 3.232
_exptl_absorpt_correction_T_max 1.00000
_exptl_absorpt_correction_T_min 0.82188
_exptl_absorpt_correction_type multi-scan
_exptl_absorpt_process_details
;
CrysAlis RED, Oxford Diffraction Ltd.,
Version 1.171.32.15 (release 10-01-2008 CrysAlis171 .NET)
(compiled Jan 10 2008,16:37:18)
Empirical absorption correction using spherical harmonics,
implemented in SCALE3 ABSPACK scaling algorithm.
;
_exptl_crystal_colour 'pale yellow'
_exptl_crystal_density_diffrn 1.647
_exptl_crystal_density_method 'not measured'
_exptl_crystal_description prism
_exptl_crystal_F_000 2712
_exptl_crystal_size_max 0.31
_exptl_crystal_size_mid 0.18
_exptl_crystal_size_min 0.15
_refine_diff_density_max 0.86
_refine_diff_density_min -0.49
_refine_ls_extinction_method None
_refine_ls_goodness_of_fit_ref 1.0782
_refine_ls_hydrogen_treatment constr
_refine_ls_matrix_type full
_refine_ls_number_parameters 378
_refine_ls_number_reflns 7973
_refine_ls_number_restraints 0
_refine_ls_R_factor_all 0.0286
_refine_ls_R_factor_gt 0.0209
_refine_ls_shift/su_max 0.001756
_refine_ls_structure_factor_coef F
_refine_ls_weighting_details
;
Method, part 1, Chebychev polynomial, (Watkin, 1994, Prince, 1982)
[weight] = 1.0/[A~0~*T~0~(x)+A~1~*T~1~(x) ... +A~n-1~]*T~n-1~(x)]
where A~i~ are the Chebychev coefficients listed below and x= Fcalc/Fmax
Method = Robust Weighting (Prince, 1982)
W = [weight] * [1-(deltaF/6*sigmaF)^2^]^2^
A~i~ are:
4.94 -5.69 3.35 -0.790 -0.154
;
_refine_ls_weighting_scheme calc
_refine_ls_wR_factor_all 0.0204
_refine_ls_wR_factor_gt 0.0202
_refine_ls_wR_factor_ref 0.0202
_reflns_limit_h_max 30
_reflns_limit_h_min -32
_reflns_limit_k_max 16
_reflns_limit_k_min 0
_reflns_limit_l_max 36
_reflns_limit_l_min 0
_reflns_number_gt 7973
_reflns_number_total 9071
_reflns_threshold_expression I>2.0\s(I)
_oxford_diffrn_Wilson_B_factor 0.00
_oxford_diffrn_Wilson_scale 0.00
_oxford_refine_ls_r_factor_ref 0.0209
_oxford_refine_ls_scale 0.6301(3)
_oxford_reflns_number_all 9071
_oxford_reflns_threshold_expression_ref I>2.0\s(I)
_cod_data_source_file b900155g.txt
_cod_data_source_block 1
_cod_depositor_comments
;
The following automatic conversions were performed:
'_symmetry_cell_setting' value 'Monoclinic' changed to 'monoclinic'
according to '/home/saulius/struct/CIF-dictionaries/cif_core.dic'
dictionary named 'cif_core.dic' version 2.4.1 from 2010-06-29.

Automatic conversion script
Id: cif_fix_enum 1527 2010-12-29 10:47:43Z saulius 
;
_cod_original_sg_symbol_H-M 'C 1 2/c 1 '
_cod_original_formula_sum 'C59 H45 F6 N9 O6 Pb1 S2'
_cod_database_code 7104332

loop_
_symmetry_equiv_pos_as_xyz
x,y,z
-x,-y,-z
x+1/2,y+1/2,z
-x+1/2,-y+1/2,-z
-x,y,-z+1/2
x,-y,z+1/2
-x+1/2,y+1/2,-z+1/2
x+1/2,-y+1/2,z+1/2

loop_
_atom_site_label
_atom_site_type_symbol
_atom_site_fract_x
_atom_site_fract_y
_atom_site_fract_z
_atom_site_U_iso_or_equiv
_atom_site_occupancy
_atom_site_adp_type
_atom_site_refinement_flags_posn
_atom_site_refinement_flags_adp
_atom_site_refinement_flags_occupancy
_atom_site_disorder_assembly
_atom_site_disorder_group
_oxford_atom_site_special_shape
_atom_site_attached_hydrogens
Pb1 Pb 0.5000 0.562998(8) 0.2500 0.0179 1.0000 Uani S T . . . . .
S2 S 0.21578(3) 0.49664(5) 0.42226(2) 0.0371 1.0000 Uani . . . . . . .
O3 O 0.23405(11) 0.59862(16) 0.45925(7) 0.0642 1.0000 Uani . . . . . . .
O4 O 0.16997(12) 0.5204(2) 0.37063(8) 0.0725 1.0000 Uani . . . . . . .
O5 O 0.26728(12) 0.4206(3) 0.41465(14) 0.0926 1.0000 Uani . . . . . . .
C6 C 0.17490(13) 0.3979(2) 0.46279(11) 0.0502 1.0000 Uani . . . . . . .
F7 F 0.15676(11) 0.29323(17) 0.43556(9) 0.0842 1.0000 Uani . . . . . . .
F8 F 0.12269(11) 0.4509(2) 0.47081(11) 0.1018 1.0000 Uani . . . . . . .
F9 F 0.21031(12) 0.3719(2) 0.51423(8) 0.0912 1.0000 Uani . . . . . . .
N10 N 0.59412(6) 0.45553(12) 0.32893(5) 0.0203 1.0000 Uani . . . . . . .
C11 C 0.60504(8) 0.48966(15) 0.38441(7) 0.0223 1.0000 Uani . . . . . . .
C12 C 0.65637(8) 0.44529(18) 0.42631(7) 0.0293 1.0000 Uani . . . . . . .
C13 C 0.69701(9) 0.36215(18) 0.41039(8) 0.0313 1.0000 Uani . . . . . . .
C14 C 0.68591(9) 0.32575(16) 0.35331(8) 0.0289 1.0000 Uani . . . . . . .
C15 C 0.63405(8) 0.37450(14) 0.31389(7) 0.0219 1.0000 Uani . . . . . . .
C16 C 0.61999(8) 0.33214(15) 0.25349(7) 0.0243 1.0000 Uani . . . . . . .
N17 N 0.56910(7) 0.36083(14) 0.21705(6) 0.0253 1.0000 Uani . . . . . . .
C18 C 0.56050(9) 0.31561(16) 0.15946(7) 0.0268 1.0000 Uani . . . . . . .
C19 C 0.50196(10) 0.26545(18) 0.13273(8) 0.0329 1.0000 Uani . . . . . . .
C20 C 0.49127(12) 0.2230(2) 0.07615(9) 0.0417 1.0000 Uani . . . . . . .
C21 C 0.53817(13) 0.2330(2) 0.04631(8) 0.0448 1.0000 Uani . . . . . . .
C22 C 0.59607(12) 0.2831(2) 0.07239(9) 0.0411 1.0000 Uani . . . . . . .
C23 C 0.60781(10) 0.32430(18) 0.12931(8) 0.0331 1.0000 Uani . . . . . . .
H24 H 0.6469 0.3580 0.1469 0.0500 1.0000 Uiso R . . . . . .
H25 H 0.6279 0.2918 0.0530 0.0500 1.0000 Uiso R . . . . . .
H26 H 0.5312 0.2045 0.0086 0.0500 1.0000 Uiso R . . . . . .
H27 H 0.4523 0.1882 0.0585 0.0500 1.0000 Uiso R . . . . . .
H28 H 0.4703 0.2591 0.1532 0.0500 1.0000 Uiso R . . . . . .
H29 H 0.6501 0.2812 0.2426 0.0500 1.0000 Uiso R . . . . . .
H30 H 0.7123 0.2694 0.3411 0.0500 1.0000 Uiso R . . . . . .
H31 H 0.7315 0.3305 0.4378 0.0500 1.0000 Uiso R . . . . . .
H32 H 0.6626 0.4718 0.4643 0.0500 1.0000 Uiso R . . . . . .
C33 C 0.55960(8) 0.57405(16) 0.40128(6) 0.0244 1.0000 Uani . . . . . . .
N34 N 0.51489(7) 0.62489(14) 0.36523(6) 0.0260 1.0000 Uani . . . . . . .
C35 C 0.47149(8) 0.69994(16) 0.38692(6) 0.0248 1.0000 Uani . . . . . . .
C36 C 0.47399(9) 0.82679(17) 0.38298(7) 0.0303 1.0000 Uani . . . . . . .
C37 C 0.43036(11) 0.8981(2) 0.40291(9) 0.0378 1.0000 Uani . . . . . . .
C38 C 0.38437(10) 0.8435(2) 0.42581(9) 0.0407 1.0000 Uani . . . . . . .
C39 C 0.38173(10) 0.7170(2) 0.42952(9) 0.0410 1.0000 Uani . . . . . . .
C40 C 0.42577(10) 0.64501(19) 0.41039(8) 0.0343 1.0000 Uani . . . . . . .
H41 H 0.4247 0.5595 0.4136 0.0500 1.0000 Uiso R . . . . . .
H42 H 0.3501 0.6788 0.4448 0.0500 1.0000 Uiso R . . . . . .
H43 H 0.3550 0.8921 0.4385 0.0500 1.0000 Uiso R . . . . . .
H44 H 0.4323 0.9841 0.4004 0.0500 1.0000 Uiso R . . . . . .
H45 H 0.5049 0.8638 0.3674 0.0500 1.0000 Uiso R . . . . . .
H46 H 0.5644 0.5894 0.4409 0.0500 1.0000 Uiso R . . . . . .
N47 N 0.5000 0.81478(18) 0.2500 0.0174 1.0000 Uani S T . . . . .
C48 C 0.55414(7) 0.87845(14) 0.26448(7) 0.0194 1.0000 Uani . . . . . . .
C49 C 0.55614(8) 1.00651(15) 0.26654(7) 0.0237 1.0000 Uani . . . . . . .
C50 C 0.500000(7) 1.0712(2) 0.250000(7) 0.0256 1.0000 Uani S T . . . . .
H51 H 0.5000 1.1568 0.2500 0.0500 1.0000 Uiso RS . . . . . .
H52 H 0.5952 1.0467 0.2787 0.0500 1.0000 Uiso R . . . . . .
C53 C 0.61404(7) 0.80927(15) 0.27636(7) 0.0210 1.0000 Uani . . . . . . .
N54 N 0.61634(6) 0.69686(13) 0.26250(6) 0.0215 1.0000 Uani . . . . . . .
C55 C 0.67739(7) 0.64134(15) 0.27354(7) 0.0216 1.0000 Uani . . . . . . .
C56 C 0.69335(8) 0.57604(19) 0.22886(7) 0.0299 1.0000 Uani . . . . . . .
C57 C 0.75172(10) 0.5181(2) 0.23791(9) 0.0401 1.0000 Uani . . . . . . .
C58 C 0.79343(9) 0.5225(2) 0.29172(9) 0.0370 1.0000 Uani . . . . . . .
C59 C 0.77737(8) 0.58761(17) 0.33601(8) 0.0301 1.0000 Uani . . . . . . .
C60 C 0.71964(8) 0.64848(16) 0.32723(7) 0.0248 1.0000 Uani . . . . . . .
H61 H 0.7090 0.6919 0.3573 0.0500 1.0000 Uiso R . . . . . .
H62 H 0.8053 0.5904 0.3721 0.0500 1.0000 Uiso R . . . . . .
H63 H 0.8327 0.4814 0.2985 0.0500 1.0000 Uiso R . . . . . .
H64 H 0.7627 0.4749 0.2076 0.0500 1.0000 Uiso R . . . . . .
H65 H 0.6648 0.5734 0.1927 0.0500 1.0000 Uiso R . . . . . .
H66 H 0.6511 0.8528 0.2933 0.0500 1.0000 Uiso R . . . . . .

loop_
_atom_site_aniso_label
_atom_site_aniso_U_11
_atom_site_aniso_U_22
_atom_site_aniso_U_33
_atom_site_aniso_U_23
_atom_site_aniso_U_13
_atom_site_aniso_U_12
Pb1 0.01874(3) 0.01855(3) 0.01507(3) 0.0000 0.00098(2) 0.0000
S2 0.0452(3) 0.0343(2) 0.0285(2) 0.00171(18) 0.00173(19) -0.0073(2)
O3 0.0999(16) 0.0378(9) 0.0366(8) 0.0021(7) -0.0210(9) -0.0217(9)
O4 0.0904(16) 0.0764(14) 0.0334(9) 0.0002(9) -0.0204(9) -0.0149(12)
O5 0.0779(16) 0.0866(18) 0.135(2) 0.0226(17) 0.0693(17) 0.0164(14)
C6 0.0638(15) 0.0476(12) 0.0474(12) -0.0163(10) 0.0295(12) -0.0169(11)
F7 0.1190(16) 0.0553(10) 0.0953(14) -0.0325(10) 0.0597(13) -0.0487(11)
F8 0.0834(14) 0.1164(19) 0.1290(19) -0.0391(16) 0.0725(14) -0.0109(13)
F9 0.144(2) 0.0797(13) 0.0482(10) 0.0213(9) 0.0186(11) -0.0294(13)
N10 0.0235(6) 0.0189(6) 0.0165(5) 0.0003(4) 0.0004(4) 0.0008(5)
C11 0.0250(7) 0.0215(7) 0.0177(6) 0.0004(5) -0.0004(5) 0.0002(6)
C12 0.0334(8) 0.0320(8) 0.0178(6) 0.0017(7) -0.0038(6) 0.0026(7)
C13 0.0302(8) 0.0313(8) 0.0260(8) 0.0037(7) -0.0065(6) 0.0063(7)
C14 0.0300(8) 0.0244(8) 0.0285(8) 0.0015(6) -0.0007(6) 0.0078(6)
C15 0.0242(7) 0.0184(7) 0.0212(7) 0.0003(5) 0.0014(5) 0.0010(5)
C16 0.0290(8) 0.0199(7) 0.0229(7) -0.0012(5) 0.0038(6) 0.0044(6)
N17 0.0311(7) 0.0246(6) 0.0188(6) -0.0039(5) 0.0028(5) 0.0050(5)
C18 0.0377(9) 0.0215(7) 0.0189(6) -0.0029(6) 0.0016(6) 0.0103(6)
C19 0.0382(10) 0.0310(9) 0.0247(8) -0.0040(7) -0.0024(7) 0.0099(7)
C20 0.0518(12) 0.0377(10) 0.0272(9) -0.0082(8) -0.0079(8) 0.0101(9)
C21 0.0716(15) 0.0390(11) 0.0188(8) -0.0050(7) 0.0005(9) 0.0147(10)
C22 0.0641(14) 0.0355(10) 0.0261(9) -0.0004(7) 0.0154(9) 0.0130(10)
C23 0.0447(10) 0.0294(8) 0.0253(8) -0.0026(7) 0.0083(7) 0.0088(8)
C33 0.0287(7) 0.0270(8) 0.0158(6) -0.0032(6) 0.0014(5) 0.0003(6)
N34 0.0311(7) 0.0271(7) 0.0188(6) -0.0032(5) 0.0038(5) 0.0047(6)
C35 0.0280(7) 0.0286(8) 0.0154(6) -0.0046(6) 0.0000(5) 0.0032(6)
C36 0.0378(9) 0.0292(8) 0.0239(7) -0.0024(6) 0.0072(7) 0.0015(7)
C37 0.0479(11) 0.0302(9) 0.0336(9) -0.0045(7) 0.0062(8) 0.0094(8)
C38 0.0340(10) 0.0512(13) 0.0356(10) -0.0102(9) 0.0052(8) 0.0137(9)
C39 0.0306(9) 0.0555(13) 0.0383(10) -0.0074(9) 0.0111(8) -0.0041(9)
C40 0.0380(10) 0.0326(9) 0.0326(9) -0.0056(7) 0.0087(7) -0.0052(8)
N47 0.0168(7) 0.0155(7) 0.0197(8) 0.0000 0.0036(6) 0.0000
C48 0.0179(6) 0.0195(7) 0.0201(6) 0.0003(5) 0.0030(5) -0.0004(5)
C49 0.0235(7) 0.0189(7) 0.0264(7) -0.0001(6) 0.0012(6) -0.0031(6)
C50 0.0273(10) 0.0159(9) 0.0302(10) 0.0000 -0.0003(8) 0.0000
C53 0.0159(6) 0.0213(7) 0.0252(7) 0.0022(6) 0.0037(5) -0.0015(5)
N54 0.0163(5) 0.0226(6) 0.0248(6) -0.0003(5) 0.0029(5) 0.0016(5)
C55 0.0164(6) 0.0216(7) 0.0266(7) 0.0004(6) 0.0048(5) 0.0008(5)
C56 0.0252(7) 0.0398(10) 0.0232(7) -0.0032(7) 0.0026(6) 0.0095(7)
C57 0.0344(10) 0.0573(13) 0.0294(9) -0.0031(9) 0.0091(7) 0.0197(9)
C58 0.0243(8) 0.0514(11) 0.0353(9) 0.0011(8) 0.0070(7) 0.0158(8)
C59 0.0212(7) 0.0367(10) 0.0292(8) -0.0001(7) -0.0007(6) 0.0045(6)
C60 0.0214(7) 0.0268(8) 0.0253(7) -0.0038(6) 0.0036(6) 0.0013(6)

loop_
_atom_type_symbol
_atom_type_scat_dispersion_real
_atom_type_scat_dispersion_imag
_atom_type_scat_Cromer_Mann_a1
_atom_type_scat_Cromer_Mann_b1
_atom_type_scat_Cromer_Mann_a2
_atom_type_scat_Cromer_Mann_b2
_atom_type_scat_Cromer_Mann_a3
_atom_type_scat_Cromer_Mann_b3
_atom_type_scat_Cromer_Mann_a4
_atom_type_scat_Cromer_Mann_b4
_atom_type_scat_Cromer_Mann_c
_atom_type_scat_source
C 0.0033 0.0016 2.3100 20.8439 1.0200 10.2075 1.5886 0.5687 0.8650 51.6512 0.2156 'International Tables Vol C 4.2.6.8 and 6.1.1.4'
H 0.0000 0.0000 0.4930 10.5109 0.3229 26.1257 0.1402 3.1424 0.0408 57.7998 0.0030 'International Tables Vol C 4.2.6.8 and 6.1.1.4'
F 0.0171 0.0103 3.5392 10.2825 2.6412 4.2944 1.5170 0.2615 1.0243 26.1476 0.2776 'International Tables Vol C 4.2.6.8 and 6.1.1.4'
N 0.0061 0.0033 12.2126 0.0057 3.1322 9.8933 2.0125 28.9975 1.1663 0.5826 -11.5290 'International Tables Vol C 4.2.6.8 and 6.1.1.4'
O 0.0106 0.0060 3.0485 13.2771 2.2868 5.7011 1.5463 0.3239 0.8670 32.9089 0.2508 'International Tables Vol C 4.2.6.8 and 6.1.1.4'
Pb -3.3944 10.1111 31.0617 0.6902 13.0637 2.3576 18.4420 8.6180 5.9696 47.2579 13.4118 'International Tables Vol C 4.2.6.8 and 6.1.1.4'
S 0.1246 0.1234 6.9053 1.4679 5.2034 22.2151 1.4379 0.2536 1.5863 56.1720 0.8669 'International Tables Vol C 4.2.6.8 and 6.1.1.4'

loop_
_geom_angle_atom_site_label_1
_geom_angle_site_symmetry_1
_geom_angle_atom_site_label_2
_geom_angle_site_symmetry_2
_geom_angle_atom_site_label_3
_geom_angle_site_symmetry_3
_geom_angle
_geom_angle_publ_flag
N10 5_655 Pb1 . N34 5_655 61.31(4) yes
N10 5_655 Pb1 . N54 5_655 69.06(4) yes
N34 5_655 Pb1 . N54 5_655 82.97(4) yes
N10 5_655 Pb1 . N17 5_655 60.06(4) yes
N34 5_655 Pb1 . N17 5_655 120.60(4) yes
N54 5_655 Pb1 . N17 5_655 85.04(4) yes
N10 5_655 Pb1 . N10 . 128.71(5) yes
N34 5_655 Pb1 . N10 . 133.64(4) yes
N54 5_655 Pb1 . N10 . 142.80(4) yes
N17 5_655 Pb1 . N10 . 80.59(4) yes
N10 5_655 Pb1 . N17 . 80.59(4) yes
N34 5_655 Pb1 . N17 . 82.08(4) yes
N54 5_655 Pb1 . N17 . 149.64(4) yes
N17 5_655 Pb1 . N17 . 80.12(6) yes
N10 . Pb1 . N17 . 60.06(4) yes
N10 5_655 Pb1 . N34 . 133.64(4) yes
N34 5_655 Pb1 . N34 . 151.92(6) yes
N54 5_655 Pb1 . N34 . 82.89(4) yes
N17 5_655 Pb1 . N34 . 82.08(4) yes
N10 . Pb1 . N34 . 61.31(4) yes
N10 5_655 Pb1 . N47 . 115.65(3) yes
N34 5_655 Pb1 . N47 . 75.96(3) yes
N54 5_655 Pb1 . N47 . 59.52(3) yes
N17 5_655 Pb1 . N47 . 139.94(3) yes
N10 . Pb1 . N47 . 115.65(3) yes
N10 5_655 Pb1 . N54 . 142.80(4) yes
N34 5_655 Pb1 . N54 . 82.89(4) yes
N54 5_655 Pb1 . N54 . 119.04(5) yes
N17 5_655 Pb1 . N54 . 149.64(4) yes
N10 . Pb1 . N54 . 69.06(4) yes
N17 . Pb1 . N34 . 120.60(4) yes
N17 . Pb1 . N47 . 139.94(3) yes
N34 . Pb1 . N47 . 75.96(3) yes
N17 . Pb1 . N54 . 85.04(4) yes
N34 . Pb1 . N54 . 82.97(4) yes
N47 . Pb1 . N54 . 59.52(3) yes
O3 . S2 . O4 . 115.96(13) yes
O3 . S2 . O5 . 114.64(17) yes
O4 . S2 . O5 . 113.90(17) yes
O3 . S2 . C6 . 103.46(12) yes
O4 . S2 . C6 . 103.93(14) yes
O5 . S2 . C6 . 102.67(14) yes
S2 . C6 . F7 . 112.00(17) yes
S2 . C6 . F8 . 111.2(2) yes
F7 . C6 . F8 . 106.2(2) yes
S2 . C6 . F9 . 111.88(19) yes
F7 . C6 . F9 . 108.3(3) yes
F8 . C6 . F9 . 107.0(2) yes
Pb1 . N10 . C11 . 119.93(10) yes
Pb1 . N10 . C15 . 121.91(10) yes
C11 . N10 . C15 . 117.96(13) yes
N10 . C11 . C12 . 122.54(15) yes
N10 . C11 . C33 . 117.85(13) yes
C12 . C11 . C33 . 119.58(14) yes
C11 . C12 . C13 . 118.99(15) yes
C11 . C12 . H32 . 120.1 no
C13 . C12 . H32 . 121.0 no
C12 . C13 . C14 . 118.91(15) yes
C12 . C13 . H31 . 120.6 no
C14 . C13 . H31 . 120.5 no
C13 . C14 . C15 . 118.89(16) yes
C13 . C14 . H30 . 121.1 no
C15 . C14 . H30 . 120.0 no
C14 . C15 . N10 . 122.70(15) yes
C14 . C15 . C16 . 119.42(15) yes
N10 . C15 . C16 . 117.82(13) yes
C15 . C16 . N17 . 122.59(15) yes
C15 . C16 . H29 . 117.2 no
N17 . C16 . H29 . 120.2 no
C16 . N17 . Pb1 . 115.18(11) yes
C16 . N17 . C18 . 117.98(15) yes
Pb1 . N17 . C18 . 124.52(10) yes
N17 . C18 . C19 . 118.37(17) yes
N17 . C18 . C23 . 121.86(17) yes
C19 . C18 . C23 . 119.73(16) yes
C18 . C19 . C20 . 120.1(2) yes
C18 . C19 . H28 . 119.6 no
C20 . C19 . H28 . 120.3 no
C19 . C20 . C21 . 119.9(2) yes
C19 . C20 . H27 . 119.9 no
C21 . C20 . H27 . 120.1 no
C20 . C21 . C22 . 120.29(18) yes
C20 . C21 . H26 . 120.1 no
C22 . C21 . H26 . 119.6 no
C21 . C22 . C23 . 120.4(2) yes
C21 . C22 . H25 . 121.7 no
C23 . C22 . H25 . 117.9 no
C22 . C23 . C18 . 119.5(2) yes
C22 . C23 . H24 . 120.4 no
C18 . C23 . H24 . 120.1 no
C11 . C33 . N34 . 122.99(14) yes
C11 . C33 . H46 . 117.5 no
N34 . C33 . H46 . 119.5 no
C33 . N34 . Pb1 . 117.47(11) yes
C33 . N34 . C35 . 117.98(14) yes
Pb1 . N34 . C35 . 124.19(10) yes
N34 . C35 . C36 . 120.27(17) yes
N34 . C35 . C40 . 119.65(17) yes
C36 . C35 . C40 . 120.05(17) yes
C35 . C36 . C37 . 119.46(19) yes
C35 . C36 . H45 . 120.1 no
C37 . C36 . H45 . 120.5 no
C36 . C37 . C38 . 120.6(2) yes
C36 . C37 . H44 . 119.4 no
C38 . C37 . H44 . 120.0 no
C37 . C38 . C39 . 119.95(19) yes
C37 . C38 . H43 . 119.9 no
C39 . C38 . H43 . 120.1 no
C38 . C39 . C40 . 119.8(2) yes
C38 . C39 . H42 . 120.5 no
C40 . C39 . H42 . 119.7 no
C39 . C40 . C35 . 120.15(19) yes
C39 . C40 . H41 . 120.1 no
C35 . C40 . H41 . 119.8 no
C48 5_655 N47 . Pb1 . 121.17(10) yes
C48 5_655 N47 . C48 . 117.67(19) yes
Pb1 . N47 . C48 . 121.17(10) yes
N47 . C48 . C49 . 122.99(16) yes
N47 . C48 . C53 . 117.94(14) yes
C49 . C48 . C53 . 119.02(15) yes
C48 . C49 . C50 . 118.71(17) yes
C48 . C49 . H52 . 119.6 no
C50 . C49 . H52 . 121.6 no
C49 . C50 . C49 5_655 118.8(2) yes
C49 . C50 . H51 . 120.6 no
C49 5_655 C50 . H51 . 120.6 no
C48 . C53 . N54 . 121.90(14) yes
C48 . C53 . H66 . 117.0 no
N54 . C53 . H66 . 121.0 no
C53 . N54 . Pb1 . 115.35(10) yes
C53 . N54 . C55 . 116.83(13) yes
Pb1 . N54 . C55 . 124.24(10) yes
N54 . C55 . C56 . 117.55(14) yes
N54 . C55 . C60 . 122.09(14) yes
C56 . C55 . C60 . 120.34(14) yes
C55 . C56 . C57 . 119.66(16) yes
C55 . C56 . H65 . 119.4 no
C57 . C56 . H65 . 120.9 no
C56 . C57 . C58 . 120.25(18) yes
C56 . C57 . H64 . 119.6 no
C58 . C57 . H64 . 120.1 no
C57 . C58 . C59 . 119.86(17) yes
C57 . C58 . H63 . 120.8 no
C59 . C58 . H63 . 119.4 no
C58 . C59 . C60 . 120.55(16) yes
C58 . C59 . H62 . 119.8 no
C60 . C59 . H62 . 119.6 no
C55 . C60 . C59 . 119.31(15) yes
C55 . C60 . H61 . 120.5 no
C59 . C60 . H61 . 120.1 no

loop_
_geom_bond_atom_site_label_1
_geom_bond_site_symmetry_1
_geom_bond_atom_site_label_2
_geom_bond_site_symmetry_2
_geom_bond_distance
_geom_bond_publ_flag
Pb1 . N10 5_655 2.7024(12) yes
Pb1 . N34 5_655 2.7768(14) yes
Pb1 . N54 5_655 2.8720(13) yes
Pb1 . N17 5_655 2.8748(14) yes
Pb1 . N10 . 2.7024(12) yes
Pb1 . N17 . 2.8748(14) yes
Pb1 . N34 . 2.7768(14) yes
Pb1 . N47 . 2.7403(19) yes
Pb1 . N54 . 2.8720(13) yes
S2 . O3 . 1.4162(17) yes
S2 . O4 . 1.4157(18) yes
S2 . O5 . 1.437(2) yes
S2 . C6 . 1.811(2) yes
C6 . F7 . 1.325(3) yes
C6 . F8 . 1.326(3) yes
C6 . F9 . 1.319(3) yes
N10 . C11 . 1.3425(19) yes
N10 . C15 . 1.343(2) yes
C11 . C12 . 1.399(2) yes
C11 . C33 . 1.472(2) yes
C12 . C13 . 1.378(3) yes
C12 . H32 . 0.931 no
C13 . C14 . 1.385(3) yes
C13 . H31 . 0.937 no
C14 . C15 . 1.394(2) yes
C14 . H30 . 0.932 no
C15 . C16 . 1.476(2) yes
C16 . N17 . 1.276(2) yes
C16 . H29 . 0.939 no
N17 . C18 . 1.431(2) yes
C18 . C19 . 1.394(3) yes
C18 . C23 . 1.389(3) yes
C19 . C20 . 1.395(3) yes
C19 . H28 . 0.935 no
C20 . C21 . 1.377(4) yes
C20 . H27 . 0.934 no
C21 . C22 . 1.379(4) yes
C21 . H26 . 0.930 no
C22 . C23 . 1.397(3) yes
C22 . H25 . 0.923 no
C23 . H24 . 0.930 no
C33 . N34 . 1.265(2) yes
C33 . H46 . 0.943 no
N34 . C35 . 1.432(2) yes
C35 . C36 . 1.386(3) yes
C35 . C40 . 1.385(3) yes
C36 . C37 . 1.392(3) yes
C36 . H45 . 0.932 no
C37 . C38 . 1.380(3) yes
C37 . H44 . 0.939 no
C38 . C39 . 1.382(3) yes
C38 . H43 . 0.932 no
C39 . C40 . 1.393(3) yes
C39 . H42 . 0.944 no
C40 . H41 . 0.934 no
N47 . C48 5_655 1.3392(18) yes
N47 . C48 . 1.3392(18) yes
C48 . C49 . 1.395(2) yes
C48 . C53 . 1.473(2) yes
C49 . C50 . 1.384(2) yes
C49 . H52 . 0.939 no
C50 . H51 . 0.932 no
C53 . N54 . 1.271(2) yes
C53 . H66 . 0.940 no
N54 . C55 . 1.4250(19) yes
C55 . C56 . 1.391(2) yes
C55 . C60 . 1.394(2) yes
C56 . C57 . 1.388(2) yes
C56 . H65 . 0.939 no
C57 . C58 . 1.389(3) yes
C57 . H64 . 0.938 no
C58 . C59 . 1.384(3) yes
C58 . H63 . 0.943 no
C59 . C60 . 1.390(2) yes
C59 . H62 . 0.932 no
C60 . H61 . 0.932 no

loop_
_geom_hbond_atom_site_label_D
_geom_hbond_site_symmetry_D
_geom_hbond_atom_site_label_H
_geom_hbond_site_symmetry_H
_geom_hbond_atom_site_label_A
_geom_hbond_site_symmetry_A
_geom_hbond_angle_DHA
_geom_hbond_distance_DH
_geom_hbond_distance_HA
_geom_hbond_distance_DA
_geom_hbond_publ_flag
C13 . H31 . O3 2_666 125 0.94 2.52 3.152(3) yes
C49 . H52 . O4 3_555 126 0.94 2.42 3.074(3) yes
C53 . H66 . O4 3_555 130 0.94 2.56 3.247(3) yes
